data_4026550
loop_
_publ_author_name
'Kaleb I. Jentzsch'
'Taewoo Min'
'Jennifer I. Etcheson'
'James C. Fettinger'
'Annaliese K. Franz'

_publ_section_title
;
 Silyl Fluoride Electrophiles for the Enantioselective Synthesis of
 Silylated Pyrrolidine Catalysts
;
_journal_name_full 'Journal of Organic Chemistry'
_journal_page_first 7065
_journal_page_last 7075
_journal_paper_doi 10.1021/jo200991q
_journal_volume 76
_journal_year 2011
_chemical_absolute_configuration ad
_chemical_formula_moiety 'C17 H22 N Si, Br'
_chemical_formula_sum 'C17 H22 Br N Si'
_chemical_formula_weight 348.36
_chemical_name_systematic
;
?
;
_space_group_IT_number 19
_symmetry_cell_setting orthorhombic
_symmetry_space_group_name_Hall 'P 2ac 2ab'
_symmetry_space_group_name_H-M 'P 21 21 21'
_atom_sites_solution_hydrogens geom
_atom_sites_solution_primary direct
_atom_sites_solution_secondary difmap
_audit_creation_method SHELXL-97
_cell_angle_alpha 90.00
_cell_angle_beta 90.00
_cell_angle_gamma 90.00
_cell_formula_units_Z 4
_cell_length_a 7.6095(4)
_cell_length_b 9.1190(5)
_cell_length_c 24.1791(12)
_cell_measurement_reflns_used 9876
_cell_measurement_temperature 90(2)
_cell_measurement_theta_max 27.50
_cell_measurement_theta_min 2.39
_cell_volume 1677.81(15)
_computing_cell_refinement 'SAINT (7.60A) (Bruker, 2008)'
_computing_data_collection 'SMART (Version 5.054) (Bruker, 2002)'
_computing_data_reduction 'SAINT (7.60A) (Bruker, 2008)'
_computing_molecular_graphics 'SHELXTL 5.1, XP (Sheldrick, 1994)'
_computing_publication_material SHELXL97
_computing_structure_refinement 'SHELXL-97 (Sheldrick, 2008)'
_computing_structure_solution 'SHELXS-97 (Sheldrick, 2008)'
_diffrn_ambient_temperature 90(2)
_diffrn_measured_fraction_theta_full 1.000
_diffrn_measured_fraction_theta_max 1.000
_diffrn_measurement_device_type 'Bruker SMART1000 CCD'
_diffrn_measurement_method '\f and \w scans'
_diffrn_radiation_monochromator graphite
_diffrn_radiation_source 'fine-focus sealed tube'
_diffrn_radiation_type MoK\a
_diffrn_radiation_wavelength 0.71073
_diffrn_reflns_av_R_equivalents 0.0275
_diffrn_reflns_av_sigmaI/netI 0.0173
_diffrn_reflns_limit_h_max 9
_diffrn_reflns_limit_h_min -9
_diffrn_reflns_limit_k_max 11
_diffrn_reflns_limit_k_min -11
_diffrn_reflns_limit_l_max 31
_diffrn_reflns_limit_l_min -31
_diffrn_reflns_number 21148
_diffrn_reflns_theta_full 27.50
_diffrn_reflns_theta_max 27.50
_diffrn_reflns_theta_min 1.68
_exptl_absorpt_coefficient_mu 2.513
_exptl_absorpt_correction_T_max 0.7801
_exptl_absorpt_correction_T_min 0.3970
_exptl_absorpt_correction_type numerical
_exptl_absorpt_process_details 'SADABS 2008/2 (Sheldrick, 2008)'
_exptl_crystal_colour Colorless
_exptl_crystal_density_diffrn 1.379
_exptl_crystal_description Rod
_exptl_crystal_F_000 720
_exptl_crystal_size_max 0.45
_exptl_crystal_size_mid 0.14
_exptl_crystal_size_min 0.10
_refine_diff_density_max 0.616
_refine_diff_density_min -0.213
_refine_diff_density_rms 0.055
_refine_ls_abs_structure_details 'Flack H D (1983), Acta Cryst. A39, 876-881'
_refine_ls_abs_structure_Flack -0.003(5)
_refine_ls_extinction_method none
_refine_ls_goodness_of_fit_ref 1.073
_refine_ls_hydrogen_treatment refall
_refine_ls_matrix_type full
_refine_ls_number_parameters 269
_refine_ls_number_reflns 3838
_refine_ls_number_restraints 0
_refine_ls_restrained_S_all 1.073
_refine_ls_R_factor_all 0.0195
_refine_ls_R_factor_gt 0.0185
_refine_ls_shift/su_max 0.001
_refine_ls_shift/su_mean 0.000
_refine_ls_structure_factor_coef Fsqd
_refine_ls_weighting_details 'calc w=1/[\s^2^(Fo^2^)+(0.0289P)^2^+0.4480P] where P=(Fo^2^+2Fc^2^)/3'
_refine_ls_weighting_scheme calc
_refine_ls_wR_factor_gt 0.0477
_refine_ls_wR_factor_ref 0.0481
_reflns_number_gt 3734
_reflns_number_total 3838
_reflns_threshold_expression >2sigma(I)
_cod_data_source_file jo200991q_si_001_1.cif
_cod_data_source_block jf1810f
_cod_database_code 4026550

loop_
_symmetry_equiv_pos_as_xyz
'x, y, z'
'-x+1/2, -y, z+1/2'
'-x, y+1/2, -z+1/2'
'x+1/2, -y+1/2, -z'

loop_
_atom_site_label
_atom_site_type_symbol
_atom_site_fract_x
_atom_site_fract_y
_atom_site_fract_z
_atom_site_U_iso_or_equiv
_atom_site_adp_type
_atom_site_occupancy
_atom_site_symmetry_multiplicity
_atom_site_calc_flag
Br1 Br 0.71571(2) 0.917221(18) 0.518413(7) 0.01735(5) Uani 1 1 d
Si1 Si 0.67198(6) 0.48168(5) 0.614196(17) 0.01176(9) Uani 1 1 d
C1 C 0.5857(2) 0.30957(19) 0.64671(7) 0.0145(3) Uani 1 1 d
C2 C 0.6582(2) 0.17000(19) 0.63712(7) 0.0168(3) Uani 1 1 d
H2 H 0.756(3) 0.165(2) 0.6162(8) 0.018(5) Uiso 1 1 d
C3 C 0.5894(3) 0.04562(19) 0.66235(8) 0.0203(4) Uani 1 1 d
H3 H 0.636(3) -0.040(3) 0.6533(9) 0.023(6) Uiso 1 1 d
C4 C 0.4467(3) 0.0573(2) 0.69806(8) 0.0222(4) Uani 1 1 d
H4 H 0.404(3) -0.022(3) 0.7156(9) 0.020(5) Uiso 1 1 d
C5 C 0.3723(3) 0.1938(2) 0.70792(8) 0.0241(4) Uani 1 1 d
H5 H 0.270(4) 0.200(3) 0.7322(10) 0.037(7) Uiso 1 1 d
C6 C 0.4414(3) 0.3174(2) 0.68236(8) 0.0198(4) Uani 1 1 d
H6 H 0.395(3) 0.399(3) 0.6906(10) 0.029(6) Uiso 1 1 d
C7 C 0.8628(2) 0.55538(17) 0.65448(6) 0.0130(3) Uani 1 1 d
C8 C 0.9443(2) 0.4728(2) 0.69588(7) 0.0168(3) Uani 1 1 d
H8 H 0.904(3) 0.378(3) 0.7029(9) 0.024(6) Uiso 1 1 d
C9 C 1.0823(2) 0.5291(2) 0.72682(7) 0.0179(3) Uani 1 1 d
H9 H 1.135(4) 0.475(3) 0.7506(12) 0.039(7) Uiso 1 1 d
C10 C 1.1446(2) 0.6690(2) 0.71654(7) 0.0181(3) Uani 1 1 d
H10 H 1.242(3) 0.701(2) 0.7336(8) 0.015(5) Uiso 1 1 d
C11 C 1.0666(2) 0.7535(2) 0.67543(7) 0.0196(3) Uani 1 1 d
H11 H 1.106(3) 0.853(3) 0.6663(10) 0.029(6) Uiso 1 1 d
C12 C 0.9266(2) 0.6982(2) 0.64503(7) 0.0160(3) Uani 1 1 d
H12 H 0.885(3) 0.752(3) 0.6176(10) 0.029(6) Uiso 1 1 d
C13 C 0.7526(2) 0.43203(17) 0.54191(6) 0.0136(3) Uani 1 1 d
H13 H 0.871(3) 0.381(2) 0.5432(8) 0.009(5) Uiso 1 1 d
N13 N 0.7994(2) 0.56438(16) 0.50619(5) 0.0148(3) Uani 1 1 d
H13A H 0.764(3) 0.637(3) 0.5167(9) 0.024(6) Uiso 1 1 d
H13B H 0.911(3) 0.574(3) 0.5051(9) 0.025(6) Uiso 1 1 d
C14 C 0.6236(2) 0.34509(19) 0.50549(7) 0.0169(3) Uani 1 1 d
H14A H 0.629(3) 0.247(2) 0.5146(9) 0.020(5) Uiso 1 1 d
H14B H 0.503(3) 0.382(2) 0.5093(8) 0.010(5) Uiso 1 1 d
C15 C 0.6848(2) 0.3786(2) 0.44668(7) 0.0199(4) Uani 1 1 d
H15A H 0.776(3) 0.325(3) 0.4379(8) 0.020(5) Uiso 1 1 d
H15B H 0.598(3) 0.359(3) 0.4207(10) 0.031(6) Uiso 1 1 d
C16 C 0.7263(3) 0.5406(2) 0.44869(7) 0.0203(4) Uani 1 1 d
H16A H 0.630(3) 0.594(3) 0.4462(9) 0.020(5) Uiso 1 1 d
H16B H 0.812(3) 0.568(3) 0.4252(10) 0.034(6) Uiso 1 1 d
C17 C 0.4973(2) 0.62297(19) 0.61087(8) 0.0173(3) Uani 1 1 d
H17A H 0.469(3) 0.649(2) 0.6447(10) 0.019(5) Uiso 1 1 d
H17B H 0.396(4) 0.585(3) 0.5905(10) 0.037(7) Uiso 1 1 d
H17C H 0.540(4) 0.714(3) 0.5929(11) 0.044(8) Uiso 1 1 d

loop_
_atom_site_aniso_label
_atom_site_aniso_U_11
_atom_site_aniso_U_22
_atom_site_aniso_U_33
_atom_site_aniso_U_23
_atom_site_aniso_U_13
_atom_site_aniso_U_12
Br1 0.01587(8) 0.01448(7) 0.02170(8) 0.00076(6) 0.00143(6) 0.00022(6)
Si1 0.0122(2) 0.01096(19) 0.01208(19) 0.00002(15) -0.00001(15) -0.00003(16)
C1 0.0155(8) 0.0143(7) 0.0136(7) 0.0000(6) -0.0018(6) -0.0025(6)
C2 0.0178(8) 0.0156(8) 0.0168(8) -0.0009(6) -0.0009(7) 0.0005(6)
C3 0.0267(9) 0.0127(8) 0.0215(9) -0.0013(6) -0.0078(7) -0.0001(7)
C4 0.0276(10) 0.0178(9) 0.0210(9) 0.0063(7) -0.0049(7) -0.0075(7)
C5 0.0218(10) 0.0251(9) 0.0255(9) 0.0050(8) 0.0046(8) -0.0037(8)
C6 0.0200(9) 0.0166(8) 0.0227(9) 0.0004(7) 0.0023(7) 0.0005(7)
C7 0.0118(7) 0.0141(8) 0.0131(7) -0.0020(6) 0.0013(6) -0.0006(6)
C8 0.0161(8) 0.0155(8) 0.0189(8) 0.0009(7) -0.0004(6) 0.0002(7)
C9 0.0159(8) 0.0216(8) 0.0162(8) 0.0008(7) -0.0023(6) 0.0030(7)
C10 0.0130(8) 0.0237(9) 0.0175(8) -0.0054(7) -0.0007(6) -0.0017(7)
C11 0.0199(9) 0.0181(9) 0.0208(8) -0.0016(7) 0.0021(7) -0.0043(7)
C12 0.0178(8) 0.0158(8) 0.0144(8) 0.0002(6) -0.0002(7) -0.0009(7)
C13 0.0153(8) 0.0114(7) 0.0141(7) 0.0012(6) 0.0007(5) 0.0006(6)
N13 0.0159(7) 0.0137(7) 0.0149(6) -0.0002(5) 0.0018(5) 0.0001(6)
C14 0.0194(9) 0.0142(8) 0.0171(8) -0.0017(6) -0.0015(6) -0.0025(7)
C15 0.0199(9) 0.0244(9) 0.0154(8) -0.0048(6) -0.0017(7) 0.0009(7)
C16 0.0210(8) 0.0254(9) 0.0147(7) 0.0035(6) -0.0001(7) -0.0008(8)
C17 0.0170(8) 0.0149(8) 0.0198(9) 0.0012(6) 0.0022(7) 0.0026(6)

loop_
_atom_type_symbol
_atom_type_description
_atom_type_scat_dispersion_real
_atom_type_scat_dispersion_imag
_atom_type_scat_source
C C 0.0033 0.0016 'International Tables Vol C Tables 4.2.6.8 and 6.1.1.4'
H H 0.0000 0.0000 'International Tables Vol C Tables 4.2.6.8 and 6.1.1.4'
N N 0.0061 0.0033 'International Tables Vol C Tables 4.2.6.8 and 6.1.1.4'
Si Si 0.0817 0.0704 'International Tables Vol C Tables 4.2.6.8 and 6.1.1.4'
Br Br -0.2901 2.4595 'International Tables Vol C Tables 4.2.6.8 and 6.1.1.4'

loop_
_geom_angle_atom_site_label_1
_geom_angle_atom_site_label_2
_geom_angle_atom_site_label_3
_geom_angle
C17 Si1 C7 109.22(8)
C17 Si1 C1 110.45(8)
C7 Si1 C1 110.72(7)
C17 Si1 C13 110.86(8)
C7 Si1 C13 108.20(7)
C1 Si1 C13 107.36(7)
C6 C1 C2 117.14(16)
C6 C1 Si1 119.40(14)
C2 C1 Si1 123.47(13)
C3 C2 C1 121.22(17)
C3 C2 H2 121.2(14)
C1 C2 H2 117.4(14)
C2 C3 C4 120.26(17)
C2 C3 H3 117.2(15)
C4 C3 H3 122.5(15)
C5 C4 C3 119.56(17)
C5 C4 H4 119.4(15)
C3 C4 H4 121.0(15)
C4 C5 C6 119.78(18)
C4 C5 H5 118.5(16)
C6 C5 H5 121.7(16)
C5 C6 C1 122.04(18)
C5 C6 H6 116.6(17)
C1 C6 H6 121.3(17)
C8 C7 C12 117.46(15)
C8 C7 Si1 121.54(12)
C12 C7 Si1 120.98(12)
C9 C8 C7 121.52(17)
C9 C8 H8 119.5(15)
C7 C8 H8 119.0(15)
C10 C9 C8 120.22(17)
C10 C9 H9 119.4(19)
C8 C9 H9 120.2(19)
C9 C10 C11 119.56(17)
C9 C10 H10 119.9(14)
C11 C10 H10 120.2(14)
C12 C11 C10 120.29(17)
C12 C11 H11 117.0(14)
C10 C11 H11 122.8(14)
C11 C12 C7 120.94(16)
C11 C12 H12 118.0(16)
C7 C12 H12 120.8(16)
N13 C13 C14 103.44(12)
N13 C13 Si1 113.95(11)
C14 C13 Si1 116.20(11)
N13 C13 H13 99.8(11)
C14 C13 H13 110.4(11)
Si1 C13 H13 111.5(10)
C16 N13 C13 108.70(12)
C16 N13 H13A 107.6(17)
C13 N13 H13A 115.0(17)
C16 N13 H13B 110.6(15)
C13 N13 H13B 109.0(16)
H13A N13 H13B 106(2)
C15 C14 C13 103.60(14)
C15 C14 H14A 113.8(13)
C13 C14 H14A 109.6(14)
C15 C14 H14B 107.8(11)
C13 C14 H14B 111.5(11)
H14A C14 H14B 110.4(18)
C16 C15 C14 103.25(14)
C16 C15 H15A 112.7(16)
C14 C15 H15A 111.0(14)
C16 C15 H15B 110.9(16)
C14 C15 H15B 112.1(15)
H15A C15 H15B 107(2)
C15 C16 N13 104.27(13)
C15 C16 H16A 111.5(16)
N13 C16 H16A 106.7(14)
C15 C16 H16B 114.0(16)
N13 C16 H16B 105.8(16)
H16A C16 H16B 114(2)
Si1 C17 H17A 108.6(15)
Si1 C17 H17B 109.8(16)
H17A C17 H17B 112(2)
Si1 C17 H17C 111.4(17)
H17A C17 H17C 105(2)
H17B C17 H17C 110(2)

loop_
_geom_bond_atom_site_label_1
_geom_bond_atom_site_label_2
_geom_bond_distance
Si1 C17 1.8530(18)
Si1 C7 1.8732(17)
Si1 C1 1.8739(18)
Si1 C13 1.9069(16)
C1 C6 1.398(3)
C1 C2 1.406(2)
C2 C3 1.390(2)
C2 H2 0.90(2)
C3 C4 1.392(3)
C3 H3 0.88(2)
C4 C5 1.389(3)
C4 H4 0.90(2)
C5 C6 1.389(3)
C5 H5 0.98(3)
C6 H6 0.85(3)
C7 C8 1.398(2)
C7 C12 1.409(2)
C8 C9 1.388(2)
C8 H8 0.93(2)
C9 C10 1.383(3)
C9 H9 0.86(3)
C10 C11 1.391(3)
C10 H10 0.90(2)
C11 C12 1.389(2)
C11 H11 0.98(3)
C12 H12 0.88(3)
C13 N13 1.526(2)
C13 C14 1.539(2)
C13 H13 1.02(2)
N13 C16 1.513(2)
N13 H13A 0.76(3)
N13 H13B 0.86(3)
C14 C15 1.527(2)
C14 H14A 0.92(2)
C14 H14B 0.98(2)
C15 C16 1.511(3)
C15 H15A 0.87(2)
C15 H15B 0.93(3)
C16 H16A 0.88(2)
C16 H16B 0.90(3)
C17 H17A 0.88(2)
C17 H17B 0.98(3)
C17 H17C 0.99(3)

loop_
_geom_hbond_atom_site_label_D
_geom_hbond_atom_site_label_H
_geom_hbond_atom_site_label_A
_geom_hbond_distance_DH
_geom_hbond_distance_HA
_geom_hbond_distance_DA
_geom_hbond_angle_DHA
_geom_hbond_site_symmetry_A
N13 H13A Br1 0.76(3) 2.58(3) 3.2932(15) 157(2) .
N13 H13B Br1 0.86(3) 2.39(3) 3.2278(16) 167(2) 4_566

loop_
_geom_torsion_atom_site_label_1
_geom_torsion_atom_site_label_2
_geom_torsion_atom_site_label_3
_geom_torsion_atom_site_label_4
_geom_torsion
C17 Si1 C1 C6 -24.32(17)
C7 Si1 C1 C6 96.78(15)
C13 Si1 C1 C6 -145.30(14)
C17 Si1 C1 C2 155.43(15)
C7 Si1 C1 C2 -83.46(16)
C13 Si1 C1 C2 34.45(16)
C6 C1 C2 C3 -0.3(3)
Si1 C1 C2 C3 179.92(13)
C1 C2 C3 C4 -0.3(3)
C2 C3 C4 C5 0.7(3)
C3 C4 C5 C6 -0.4(3)
C4 C5 C6 C1 -0.2(3)
C2 C1 C6 C5 0.6(3)
Si1 C1 C6 C5 -179.64(15)
C17 Si1 C7 C8 133.28(14)
C1 Si1 C7 C8 11.45(16)
C13 Si1 C7 C8 -105.95(14)
C17 Si1 C7 C12 -45.04(15)
C1 Si1 C7 C12 -166.87(13)
C13 Si1 C7 C12 75.73(15)
C12 C7 C8 C9 0.3(2)
Si1 C7 C8 C9 -178.08(13)
C7 C8 C9 C10 -1.1(3)
C8 C9 C10 C11 0.7(3)
C9 C10 C11 C12 0.3(3)
C10 C11 C12 C7 -1.1(3)
C8 C7 C12 C11 0.8(2)
Si1 C7 C12 C11 179.14(13)
C17 Si1 C13 N13 49.75(13)
C7 Si1 C13 N13 -69.99(13)
C1 Si1 C13 N13 170.47(11)
C17 Si1 C13 C14 -70.37(14)
C7 Si1 C13 C14 169.88(11)
C1 Si1 C13 C14 50.34(14)
C14 C13 N13 C16 -9.42(17)
Si1 C13 N13 C16 -136.49(13)
N13 C13 C14 C15 30.96(17)
Si1 C13 C14 C15 156.59(12)
C13 C14 C15 C16 -41.46(18)
C14 C15 C16 N13 35.17(18)
C13 N13 C16 C15 -15.96(19)
